data_7031749
loop_
_publ_author_name
'Ghadwal, Rajendra S.'
'Reichmann, Sven O.'
'Carl, Elena'
'Herbst-Irmer, Regine'

_publ_section_title
;
 Synthesis and structural investigation of R2Si (R = Me, Ph) bridged
 di-N-heterocyclic carbenes.
;
_journal_issue 36
_journal_name_full 'Dalton transactions (Cambridge, England : 2003)'
_journal_page_first 13704
_journal_page_last 13710
_journal_paper_doi 10.1039/c4dt01681e
_journal_volume 43
_journal_year 2014
_chemical_formula_moiety 'C66 H80 Cl2 Cu2 N4 Si, 3(C H2 Cl2)'
_chemical_formula_sum 'C69 H86 Cl8 Cu2 N4 Si'
_chemical_formula_weight 1410.18
_chemical_name_systematic
;
 ?
;
_space_group_crystal_system orthorhombic
_space_group_IT_number 33
_space_group_name_Hall 'P 2c -2n'
_space_group_name_H-M_alt 'P n a 21'
_symmetry_space_group_name_Hall 'P 2c -2n'
_symmetry_space_group_name_H-M 'P n a 21'
_atom_sites_solution_hydrogens geom
_audit_creation_method SHELXL-2013
_cell_angle_alpha 90
_cell_angle_beta 90
_cell_angle_gamma 90
_cell_formula_units_Z 4
_cell_length_a 24.735(3)
_cell_length_b 11.999(2)
_cell_length_c 23.789(2)
_cell_measurement_reflns_used 9919
_cell_measurement_temperature 100(2)
_cell_measurement_theta_max 26.328
_cell_measurement_theta_min 2.365
_cell_volume 7060.5(16)
_computing_cell_refinement 'SAINT v7.68A'
_computing_data_collection 'APEX2 v2012.2'
_computing_data_reduction 'SAINT v7.68A'
_computing_molecular_graphics 'XP Version 5.1'
_computing_structure_refinement 'SHELXL-2013 (Sheldrick, 2013)'
_computing_structure_solution 'SHELXS-13 (Sheldrick, 2013)'
_diffrn_ambient_temperature 100(2)
_diffrn_measured_fraction_theta_full 1.000
_diffrn_measured_fraction_theta_max 0.999
_diffrn_measurement_device_type 'BRUKER SMART APEXII ULTRA'
_diffrn_measurement_method omega-scans
_diffrn_radiation_type MoK\a
_diffrn_radiation_wavelength 0.71073
_diffrn_reflns_av_R_equivalents 0.0340
_diffrn_reflns_av_unetI/netI 0.0138
_diffrn_reflns_Laue_measured_fraction_full 1.000
_diffrn_reflns_Laue_measured_fraction_max 0.999
_diffrn_reflns_limit_h_max 30
_diffrn_reflns_limit_h_min -30
_diffrn_reflns_limit_k_max 14
_diffrn_reflns_limit_k_min -14
_diffrn_reflns_limit_l_max 29
_diffrn_reflns_limit_l_min -29
_diffrn_reflns_number 226192
_diffrn_reflns_point_group_measured_fraction_full 1.000
_diffrn_reflns_point_group_measured_fraction_max 1.000
_diffrn_reflns_theta_full 25.242
_diffrn_reflns_theta_max 26.347
_diffrn_reflns_theta_min 1.647
_diffrn_source 'rotating anode'
_exptl_absorpt_coefficient_mu 0.964
_exptl_absorpt_correction_T_max 0.7454
_exptl_absorpt_correction_T_min 0.6803
_exptl_absorpt_correction_type multi-scan
_exptl_absorpt_process_details SADABS-2012/1
_exptl_crystal_colour colorless
_exptl_crystal_density_diffrn 1.327
_exptl_crystal_description plate
_exptl_crystal_F_000 2944
_exptl_crystal_size_max 0.368
_exptl_crystal_size_mid 0.190
_exptl_crystal_size_min 0.114
_refine_diff_density_max 0.824
_refine_diff_density_min -0.561
_refine_diff_density_rms 0.064
_refine_ls_abs_structure_details
;
 Refined as an inversion twin.
;
_refine_ls_abs_structure_Flack 0.188(15)
_refine_ls_extinction_method none
_refine_ls_goodness_of_fit_ref 1.075
_refine_ls_hydrogen_treatment constr
_refine_ls_matrix_type full
_refine_ls_number_parameters 1003
_refine_ls_number_reflns 14390
_refine_ls_number_restraints 2847
_refine_ls_restrained_S_all 1.076
_refine_ls_R_factor_all 0.0373
_refine_ls_R_factor_gt 0.0352
_refine_ls_shift/su_max 0.001
_refine_ls_shift/su_mean 0.000
_refine_ls_structure_factor_coef Fsqd
_refine_ls_weighting_details 'w=1/[\s^2^(Fo^2^)+(0.0466P)^2^+8.3246P] where P=(Fo^2^+2Fc^2^)/3'
_refine_ls_weighting_scheme calc
_refine_ls_wR_factor_gt 0.0955
_refine_ls_wR_factor_ref 0.0968
_reflns_Friedel_coverage 0.951
_reflns_Friedel_fraction_full 1.000
_reflns_Friedel_fraction_max 1.000
_reflns_number_gt 13722
_reflns_number_total 14390
_reflns_threshold_expression 'I > 2\s(I)'
_cod_data_source_file c4dt01681e2.cif
_cod_data_source_block pna21
_cod_depositor_comments 'Adding full bibliography for 7031746--7031749.cif.'
_cod_database_code 7031749
_shelx_space_group_comment
;
The symmetry employed for this shelxl refinement is uniquely defined
by the following loop, which should always be used as a source of
symmetry information in preference to the above space-group names.
They are only intended as comments.
;
_shelxl_version_number 2013-4

loop_
_space_group_symop_operation_xyz
'x, y, z'
'-x, -y, z+1/2'
'x+1/2, -y+1/2, z'
'-x+1/2, y+1/2, z+1/2'

loop_
_atom_site_label
_atom_site_type_symbol
_atom_site_fract_x
_atom_site_fract_y
_atom_site_fract_z
_atom_site_U_iso_or_equiv
_atom_site_adp_type
_atom_site_occupancy
_atom_site_site_symmetry_order
_atom_site_calc_flag
_atom_site_refinement_flags_posn
_atom_site_refinement_flags_adp
_atom_site_refinement_flags_occupancy
_atom_site_disorder_assembly
_atom_site_disorder_group
Si1 Si 0.44214(3) 0.74405(13) 0.27756(7) 0.01361(18) Uani 1 1 d . U . . .
C2 C 0.53198(18) 0.7665(4) 0.4231(2) 0.0140(9) Uani 1 1 d . U . . .
Cu1 Cu 0.55260(2) 0.80192(5) 0.49788(2) 0.01629(13) Uani 1 1 d . U . . .
N1 N 0.56372(16) 0.7032(3) 0.38897(18) 0.0155(8) Uani 1 1 d . U . . .
N3 N 0.48821(14) 0.7907(3) 0.39155(17) 0.0123(7) Uani 1 1 d . U . . .
C4 C 0.4919(2) 0.7441(4) 0.33777(19) 0.0145(9) Uani 1 1 d . U . . .
C5 C 0.5399(2) 0.6906(4) 0.3375(2) 0.0185(9) Uani 1 1 d . U . . .
H5 H 0.5547 0.6508 0.3066 0.022 Uiso 1 1 calc R U . . .
Cl1 Cl 0.58249(5) 0.83537(11) 0.57930(6) 0.0259(3) Uani 1 1 d . U . . .
C7 C 0.53084(17) 0.7232(4) 0.1304(2) 0.0139(8) Uani 1 1 d . U . . .
C9 C 0.49161(19) 0.7401(4) 0.21775(19) 0.0151(9) Uani 1 1 d . U . . .
C10 C 0.54028(19) 0.7919(4) 0.2183(2) 0.0188(9) Uani 1 1 d . U . . .
H10 H 0.5557 0.8305 0.2493 0.023 Uiso 1 1 calc R U . . .
Cu2 Cu 0.54955(2) 0.69393(4) 0.05547(2) 0.01500(13) Uani 1 1 d . U . . .
N6 N 0.56368(15) 0.7789(3) 0.16593(17) 0.0153(7) Uani 1 1 d . U . . .
Cl2 Cl 0.57967(5) 0.66676(10) -0.02661(5) 0.0233(3) Uani 1 1 d . U . . .
N8 N 0.48681(15) 0.6990(3) 0.16266(17) 0.0126(7) Uani 1 1 d . U . . .
C23 C 0.44414(17) 0.8581(4) 0.4119(2) 0.0132(9) Uani 1 1 d D U . . .
C24 C 0.44735(18) 0.9748(4) 0.4039(2) 0.0193(10) Uani 1 1 d D U . . .
C25 C 0.40510(19) 1.0381(4) 0.4261(3) 0.0255(11) Uani 1 1 d D U . . .
H25 H 0.4058 1.1168 0.4220 0.031 Uiso 1 1 calc R U . . .
C26 C 0.3622(2) 0.9888(4) 0.4542(3) 0.0291(12) Uani 1 1 d D U . . .
H26 H 0.3344 1.0341 0.4696 0.035 Uiso 1 1 calc R U . . .
C27 C 0.35944(19) 0.8741(4) 0.4599(2) 0.0219(10) Uani 1 1 d D U . . .
H27 H 0.3295 0.8411 0.4785 0.026 Uiso 1 1 calc R U . . .
C28 C 0.40078(17) 0.8060(3) 0.4382(2) 0.0139(9) Uani 1 1 d D U . . .
C32 C 0.39899(17) 0.6811(4) 0.4483(2) 0.0150(9) Uani 1 1 d D U . . .
H32 H 0.4266 0.6456 0.4234 0.018 Uiso 1 1 calc R U . . .
C33 C 0.34412(19) 0.6300(4) 0.4344(2) 0.0200(10) Uani 1 1 d D U . . .
H33A H 0.3471 0.5486 0.4347 0.030 Uiso 1 1 calc R U . . .
H33B H 0.3325 0.6550 0.3970 0.030 Uiso 1 1 calc R U . . .
H33C H 0.3175 0.6536 0.4625 0.030 Uiso 1 1 calc R U . . .
C34 C 0.4139(2) 0.6550(5) 0.5093(2) 0.0272(12) Uani 1 1 d D U . . .
H34A H 0.4150 0.5741 0.5147 0.041 Uiso 1 1 calc R U . . .
H34B H 0.3868 0.6875 0.5345 0.041 Uiso 1 1 calc R U . . .
H34C H 0.4495 0.6867 0.5178 0.041 Uiso 1 1 calc R U . . .
C29 C 0.4950(2) 1.0299(4) 0.3753(2) 0.0232(10) Uani 1 1 d D U . . .
H29 H 0.5111 0.9755 0.3482 0.028 Uiso 1 1 calc R U . . .
C30 C 0.4799(3) 1.1357(4) 0.3429(3) 0.0360(14) Uani 1 1 d D U . . .
H30A H 0.5113 1.1621 0.3217 0.054 Uiso 1 1 calc R U . . .
H30B H 0.4683 1.1935 0.3695 0.054 Uiso 1 1 calc R U . . .
H30C H 0.4503 1.1192 0.3168 0.054 Uiso 1 1 calc R U . . .
C31 C 0.5381(2) 1.0606(5) 0.4186(3) 0.0335(13) Uani 1 1 d D U . . .
H31A H 0.5697 1.0915 0.3994 0.050 Uiso 1 1 calc R U . . .
H31B H 0.5487 0.9938 0.4396 0.050 Uiso 1 1 calc R U . . .
H31C H 0.5234 1.1162 0.4447 0.050 Uiso 1 1 calc R U . . .
C11 C 0.61551(17) 0.6575(4) 0.4030(2) 0.0181(9) Uani 1 1 d D U . . .
C13 C 0.6682(2) 0.5026(5) 0.4315(3) 0.0348(13) Uani 1 1 d D U . . .
H13 H 0.6712 0.4278 0.4443 0.042 Uiso 1 1 calc R U . . .
C14 C 0.7143(2) 0.5648(5) 0.4241(3) 0.0373(14) Uani 1 1 d D U . . .
H14 H 0.7486 0.5313 0.4303 0.045 Uiso 1 1 calc R U . . .
C15 C 0.7117(2) 0.6739(5) 0.4080(3) 0.0337(13) Uani 1 1 d D U . . .
H15 H 0.7440 0.7162 0.4048 0.040 Uiso 1 1 calc R U . . .
C16 C 0.6620(2) 0.7237(4) 0.3963(2) 0.0271(10) Uani 1 1 d D U . . .
C20 C 0.6595(6) 0.8456(8) 0.3800(5) 0.038(2) Uani 0.761(9) 1 d D U P A 1
H20 H 0.6206 0.8629 0.3725 0.045 Uiso 0.761(9) 1 calc R U P A 1
C21 C 0.6905(8) 0.8727(14) 0.3256(6) 0.082(4) Uani 0.761(9) 1 d D U P A 1
H21A H 0.6915 0.9537 0.3202 0.123 Uiso 0.761(9) 1 calc R U P A 1
H21B H 0.6722 0.8378 0.2936 0.123 Uiso 0.761(9) 1 calc R U P A 1
H21C H 0.7275 0.8441 0.3284 0.123 Uiso 0.761(9) 1 calc R U P A 1
C22 C 0.6772(6) 0.9216(10) 0.4284(6) 0.049(3) Uani 0.761(9) 1 d D U P A 1
H22A H 0.6742 0.9996 0.4167 0.073 Uiso 0.761(9) 1 calc R U P A 1
H22B H 0.7148 0.9051 0.4384 0.073 Uiso 0.761(9) 1 calc R U P A 1
H22C H 0.6539 0.9086 0.4611 0.073 Uiso 0.761(9) 1 calc R U P A 1
C12 C 0.61764(19) 0.5467(4) 0.4206(2) 0.0242(10) Uani 1 1 d D U . . .
C17 C 0.5650(3) 0.4815(6) 0.4339(3) 0.0228(15) Uani 0.761(9) 1 d D U P A 1
H17 H 0.5356 0.5140 0.4101 0.027 Uiso 0.761(9) 1 calc R U P A 1
C18 C 0.5685(3) 0.3570(6) 0.4200(3) 0.0357(18) Uani 0.761(9) 1 d D U P A 1
H18A H 0.5340 0.3209 0.4290 0.054 Uiso 0.761(9) 1 calc R U P A 1
H18B H 0.5974 0.3227 0.4421 0.054 Uiso 0.761(9) 1 calc R U P A 1
H18C H 0.5762 0.3476 0.3798 0.054 Uiso 0.761(9) 1 calc R U P A 1
C19 C 0.5480(3) 0.4957(6) 0.4949(3) 0.0306(17) Uani 0.761(9) 1 d D U P A 1
H19A H 0.5124 0.4618 0.5006 0.046 Uiso 0.761(9) 1 calc R U P A 1
H19B H 0.5462 0.5753 0.5040 0.046 Uiso 0.761(9) 1 calc R U P A 1
H19C H 0.5745 0.4593 0.5194 0.046 Uiso 0.761(9) 1 calc R U P A 1
C47 C 0.44099(17) 0.6345(4) 0.1425(2) 0.0126(8) Uani 1 1 d D U . . .
C48 C 0.44173(18) 0.5192(4) 0.1499(2) 0.0170(9) Uani 1 1 d D U . . .
C49 C 0.39806(19) 0.4597(4) 0.1287(3) 0.0270(11) Uani 1 1 d D U . . .
H49 H 0.3971 0.3810 0.1329 0.032 Uiso 1 1 calc R U . . .
C50 C 0.35604(19) 0.5135(4) 0.1017(3) 0.0296(12) Uani 1 1 d D U . . .
H50 H 0.3269 0.4713 0.0867 0.036 Uiso 1 1 calc R U . . .
C51 C 0.35606(18) 0.6277(4) 0.0963(2) 0.0221(10) Uani 1 1 d D U . . .
H51 H 0.3263 0.6633 0.0785 0.026 Uiso 1 1 calc R U . . .
C52 C 0.39857(18) 0.6918(4) 0.1162(2) 0.0161(9) Uani 1 1 d D U . . .
C56 C 0.39951(19) 0.8174(4) 0.1073(2) 0.0156(9) Uani 1 1 d D U . . .
H56 H 0.4274 0.8492 0.1332 0.019 Uiso 1 1 calc R U . . .
C57 C 0.4166(2) 0.8450(4) 0.0473(2) 0.0265(11) Uani 1 1 d D U . . .
H57A H 0.4178 0.9260 0.0425 0.040 Uiso 1 1 calc R U . . .
H57B H 0.3904 0.8131 0.0208 0.040 Uiso 1 1 calc R U . . .
H57C H 0.4525 0.8135 0.0399 0.040 Uiso 1 1 calc R U . . .
C58 C 0.34518(19) 0.8733(4) 0.1212(2) 0.0210(10) Uani 1 1 d D U . . .
H58A H 0.3481 0.9538 0.1149 0.032 Uiso 1 1 calc R U . . .
H58B H 0.3360 0.8592 0.1606 0.032 Uiso 1 1 calc R U . . .
H58C H 0.3169 0.8426 0.0969 0.032 Uiso 1 1 calc R U . . .
C53 C 0.4887(2) 0.4599(4) 0.1781(2) 0.0215(10) Uani 1 1 d D U . . .
H53 H 0.5059 0.5125 0.2054 0.026 Uiso 1 1 calc R U . . .
C54 C 0.5311(2) 0.4269(5) 0.1338(2) 0.0274(12) Uani 1 1 d D U . . .
H54A H 0.5620 0.3917 0.1524 0.041 Uiso 1 1 calc R U . . .
H54B H 0.5432 0.4936 0.1136 0.041 Uiso 1 1 calc R U . . .
H54C H 0.5150 0.3743 0.1071 0.041 Uiso 1 1 calc R U . . .
C55 C 0.4706(2) 0.3552(4) 0.2105(2) 0.0307(12) Uani 1 1 d D U . . .
H55A H 0.4994 0.3322 0.2364 0.046 Uiso 1 1 calc R U . . .
H55B H 0.4633 0.2948 0.1838 0.046 Uiso 1 1 calc R U . . .
H55C H 0.4378 0.3719 0.2319 0.046 Uiso 1 1 calc R U . . .
C35 C 0.61551(18) 0.8283(4) 0.1514(2) 0.0190(9) Uani 1 1 d D U . . .
C36 C 0.61625(19) 0.9408(4) 0.1384(3) 0.0270(11) Uani 1 1 d D U . . .
C37 C 0.6649(5) 0.9889(13) 0.1200(6) 0.031(3) Uani 0.575(12) 1 d D U P B 1
H37 H 0.6659 1.0640 0.1074 0.037 Uiso 0.575(12) 1 calc R U P B 1
C38 C 0.7111(5) 0.9250(13) 0.1206(7) 0.035(3) Uani 0.575(12) 1 d D U P B 1
H38 H 0.7448 0.9579 0.1108 0.042 Uiso 0.575(12) 1 calc R U P B 1
C39 C 0.7092(5) 0.8140(13) 0.1351(7) 0.034(3) Uani 0.575(12) 1 d D U P B 1
H39 H 0.7415 0.7713 0.1332 0.041 Uiso 0.575(12) 1 calc R U P B 1
C40 C 0.6610(2) 0.7612(4) 0.1528(3) 0.0294(11) Uani 1 1 d D U . . .
C44 C 0.6610(6) 0.6329(9) 0.1589(6) 0.030(2) Uani 0.575(12) 1 d D U P B 1
H44 H 0.6241 0.6095 0.1714 0.036 Uiso 0.575(12) 1 calc R U P B 1
C45 C 0.7018(4) 0.5980(9) 0.2049(4) 0.035(2) Uani 0.575(12) 1 d D U P B 1
H45A H 0.6984 0.5179 0.2122 0.053 Uiso 0.575(12) 1 calc R U P B 1
H45B H 0.6944 0.6395 0.2395 0.053 Uiso 0.575(12) 1 calc R U P B 1
H45C H 0.7387 0.6144 0.1921 0.053 Uiso 0.575(12) 1 calc R U P B 1
C46 C 0.6739(8) 0.5711(12) 0.1047(5) 0.031(3) Uani 0.575(12) 1 d D U P B 1
H46A H 0.6710 0.4906 0.1111 0.046 Uiso 0.575(12) 1 calc R U P B 1
H46B H 0.7108 0.5893 0.0927 0.046 Uiso 0.575(12) 1 calc R U P B 1
H46C H 0.6483 0.5935 0.0754 0.046 Uiso 0.575(12) 1 calc R U P B 1
C41 C 0.5658(6) 1.0125(11) 0.1416(5) 0.031(2) Uani 0.575(12) 1 d D U P B 1
H41 H 0.5333 0.9631 0.1424 0.037 Uiso 0.575(12) 1 calc R U P B 1
C42 C 0.5655(5) 1.0869(9) 0.1940(6) 0.046(3) Uani 0.575(12) 1 d D U P B 1
H42A H 0.5319 1.1303 0.1949 0.069 Uiso 0.575(12) 1 calc R U P B 1
H42B H 0.5965 1.1377 0.1928 0.069 Uiso 0.575(12) 1 calc R U P B 1
H42C H 0.5677 1.0403 0.2277 0.069 Uiso 0.575(12) 1 calc R U P B 1
C43 C 0.5637(5) 1.0847(11) 0.0892(6) 0.055(3) Uani 0.575(12) 1 d D U P B 1
H43A H 0.5292 1.1249 0.0880 0.083 Uiso 0.575(12) 1 calc R U P B 1
H43B H 0.5669 1.0375 0.0557 0.083 Uiso 0.575(12) 1 calc R U P B 1
H43C H 0.5935 1.1384 0.0899 0.083 Uiso 0.575(12) 1 calc R U P B 1
C37' C 0.6686(6) 0.9878(17) 0.1373(8) 0.028(3) Uani 0.425(12) 1 d D U P B 2
H37' H 0.6720 1.0666 0.1353 0.033 Uiso 0.425(12) 1 calc R U P B 2
C38' C 0.7148(7) 0.9241(16) 0.1389(8) 0.029(3) Uani 0.425(12) 1 d D U P B 2
H38' H 0.7491 0.9569 0.1322 0.035 Uiso 0.425(12) 1 calc R U P B 2
C39' C 0.7106(7) 0.8132(17) 0.1504(10) 0.031(3) Uani 0.425(12) 1 d D U P B 2
H39' H 0.7425 0.7710 0.1570 0.037 Uiso 0.425(12) 1 calc R U P B 2
C44' C 0.6565(10) 0.6400(12) 0.1728(8) 0.035(3) Uani 0.425(12) 1 d D U P B 2
H44' H 0.6176 0.6235 0.1805 0.042 Uiso 0.425(12) 1 calc R U P B 2
C45' C 0.6883(11) 0.623(2) 0.2268(9) 0.068(5) Uani 0.425(12) 1 d D U P B 2
H45D H 0.6849 0.5451 0.2389 0.102 Uiso 0.425(12) 1 calc R U P B 2
H45E H 0.6739 0.6720 0.2561 0.102 Uiso 0.425(12) 1 calc R U P B 2
H45F H 0.7264 0.6403 0.2202 0.102 Uiso 0.425(12) 1 calc R U P B 2
C46' C 0.6752(12) 0.5658(18) 0.1248(9) 0.042(4) Uani 0.425(12) 1 d D U P B 2
H46D H 0.6724 0.4875 0.1362 0.063 Uiso 0.425(12) 1 calc R U P B 2
H46E H 0.7128 0.5833 0.1155 0.063 Uiso 0.425(12) 1 calc R U P B 2
H46F H 0.6523 0.5788 0.0918 0.063 Uiso 0.425(12) 1 calc R U P B 2
C41' C 0.5644(7) 1.0068(15) 0.1267(8) 0.033(3) Uani 0.425(12) 1 d D U P B 2
H41' H 0.5348 0.9657 0.1464 0.040 Uiso 0.425(12) 1 calc R U P B 2
C42' C 0.5657(8) 1.1228(13) 0.1530(9) 0.060(4) Uani 0.425(12) 1 d D U P B 2
H42D H 0.5311 1.1604 0.1463 0.090 Uiso 0.425(12) 1 calc R U P B 2
H42E H 0.5950 1.1664 0.1361 0.090 Uiso 0.425(12) 1 calc R U P B 2
H42F H 0.5718 1.1162 0.1936 0.090 Uiso 0.425(12) 1 calc R U P B 2
C43' C 0.5476(6) 1.0118(14) 0.0648(6) 0.044(4) Uani 0.425(12) 1 d D U P B 2
H43D H 0.5128 1.0501 0.0615 0.066 Uiso 0.425(12) 1 calc R U P B 2
H43E H 0.5444 0.9360 0.0499 0.066 Uiso 0.425(12) 1 calc R U P B 2
H43F H 0.5751 1.0526 0.0433 0.066 Uiso 0.425(12) 1 calc R U P B 2
C17' C 0.5686(9) 0.4742(19) 0.4125(9) 0.028(3) Uani 0.239(9) 1 d D U P A 2
H17' H 0.5353 0.5210 0.4148 0.033 Uiso 0.239(9) 1 calc R U P A 2
C18' C 0.5687(12) 0.410(2) 0.3570(10) 0.044(6) Uani 0.239(9) 1 d D U P A 2
H18D H 0.5349 0.3677 0.3534 0.065 Uiso 0.239(9) 1 calc R U P A 2
H18E H 0.5993 0.3576 0.3565 0.065 Uiso 0.239(9) 1 calc R U P A 2
H18F H 0.5721 0.4619 0.3256 0.065 Uiso 0.239(9) 1 calc R U P A 2
C19' C 0.5703(11) 0.395(2) 0.4623(10) 0.043(5) Uani 0.239(9) 1 d D U P A 2
H19D H 0.5338 0.3668 0.4700 0.064 Uiso 0.239(9) 1 calc R U P A 2
H19E H 0.5839 0.4343 0.4955 0.064 Uiso 0.239(9) 1 calc R U P A 2
H19F H 0.5943 0.3320 0.4537 0.064 Uiso 0.239(9) 1 calc R U P A 2
C20' C 0.657(2) 0.8402(19) 0.3721(14) 0.036(3) Uani 0.239(9) 1 d D U P A 2
H20' H 0.6178 0.8596 0.3715 0.043 Uiso 0.239(9) 1 calc R U P A 2
C21' C 0.6779(18) 0.848(3) 0.3116(12) 0.048(5) Uani 0.239(9) 1 d D U P A 2
H21D H 0.6736 0.9241 0.2978 0.072 Uiso 0.239(9) 1 calc R U P A 2
H21E H 0.6573 0.7966 0.2877 0.072 Uiso 0.239(9) 1 calc R U P A 2
H21F H 0.7163 0.8273 0.3107 0.072 Uiso 0.239(9) 1 calc R U P A 2
C22' C 0.6853(18) 0.924(3) 0.4101(13) 0.034(5) Uani 0.239(9) 1 d D U P A 2
H22D H 0.6811 0.9994 0.3943 0.050 Uiso 0.239(9) 1 calc R U P A 2
H22E H 0.7238 0.9060 0.4127 0.050 Uiso 0.239(9) 1 calc R U P A 2
H22F H 0.6691 0.9221 0.4476 0.050 Uiso 0.239(9) 1 calc R U P A 2
C59 C 0.39815(18) 0.6191(4) 0.2836(2) 0.0174(9) Uani 1 1 d . U . . .
C60 C 0.4119(2) 0.5275(4) 0.3180(2) 0.0192(10) Uani 1 1 d . U . . .
H60 H 0.4450 0.5284 0.3381 0.023 Uiso 1 1 calc R U . . .
C61 C 0.3780(2) 0.4368(4) 0.3230(2) 0.0242(10) Uani 1 1 d . U . . .
H61 H 0.3877 0.3764 0.3468 0.029 Uiso 1 1 calc R U . . .
C62 C 0.3298(2) 0.4339(5) 0.2932(2) 0.0292(11) Uani 1 1 d . U . . .
H62 H 0.3066 0.3711 0.2964 0.035 Uiso 1 1 calc R U . . .
C63 C 0.3154(2) 0.5208(5) 0.2591(2) 0.0265(11) Uani 1 1 d . U . . .
H63 H 0.2825 0.5179 0.2386 0.032 Uiso 1 1 calc R U . . .
C64 C 0.34898(19) 0.6136(5) 0.2544(2) 0.0225(10) Uani 1 1 d . U . . .
H64 H 0.3384 0.6740 0.2310 0.027 Uiso 1 1 calc R U . . .
C65 C 0.40011(18) 0.8728(4) 0.2715(2) 0.0163(9) Uani 1 1 d . U . . .
C66 C 0.3504(2) 0.8815(5) 0.2998(2) 0.0241(11) Uani 1 1 d . U . . .
H66 H 0.3382 0.8216 0.3227 0.029 Uiso 1 1 calc R U . . .
C67 C 0.3190(2) 0.9766(5) 0.2947(3) 0.0312(12) Uani 1 1 d . U . . .
H67 H 0.2859 0.9822 0.3149 0.037 Uiso 1 1 calc R U . . .
C68 C 0.3353(2) 1.0630(5) 0.2607(3) 0.0300(12) Uani 1 1 d . U . . .
H68 H 0.3130 1.1271 0.2567 0.036 Uiso 1 1 calc R U . . .
C69 C 0.3842(2) 1.0569(4) 0.2323(2) 0.0277(11) Uani 1 1 d . U . . .
H69 H 0.3957 1.1167 0.2090 0.033 Uiso 1 1 calc R U . . .
C70 C 0.4161(2) 0.9624(4) 0.2382(2) 0.0194(10) Uani 1 1 d . U . . .
H70 H 0.4497 0.9587 0.2190 0.023 Uiso 1 1 calc R U . . .
C1A C 0.6720(4) 0.3336(8) 0.3016(4) 0.047(2) Uani 0.683(6) 1 d D U P C 1
H1AA H 0.7047 0.3558 0.2804 0.056 Uiso 0.683(6) 1 calc R U P C 1
H1AB H 0.6744 0.3672 0.3395 0.056 Uiso 0.683(6) 1 calc R U P C 1
ClA1 Cl 0.67047(15) 0.1876(3) 0.30784(17) 0.0749(11) Uani 0.683(6) 1 d D U P C 1
ClA2 Cl 0.61354(11) 0.3860(3) 0.26656(12) 0.0742(11) Uani 0.683(6) 1 d D U P C 1
C1F C 0.6667(19) 0.154(2) 0.244(2) 0.171(9) Uani 0.317(6) 1 d D U P C 2
H1FA H 0.6612 0.1300 0.2044 0.206 Uiso 0.317(6) 1 calc R U P C 2
H1FB H 0.7011 0.1218 0.2576 0.206 Uiso 0.317(6) 1 calc R U P C 2
ClF1 Cl 0.6114(9) 0.1084(19) 0.2868(10) 0.233(7) Uani 0.317(6) 1 d D U P C 2
ClF2 Cl 0.6688(8) 0.3035(15) 0.2480(9) 0.182(5) Uani 0.317(6) 1 d D U P C 2
C1B C 0.2215(8) 0.6962(12) 0.6154(5) 0.051(3) Uani 0.693(8) 1 d D U P D 1
H1BA H 0.1821 0.6995 0.6223 0.061 Uiso 0.693(8) 1 calc R U P D 1
H1BB H 0.2319 0.6167 0.6124 0.061 Uiso 0.693(8) 1 calc R U P D 1
ClB1 Cl 0.23595(16) 0.7636(3) 0.55128(17) 0.0667(11) Uani 0.693(8) 1 d D U P D 1
ClB2 Cl 0.2554(2) 0.7559(4) 0.67224(16) 0.0805(15) Uani 0.693(8) 1 d D U P D 1
C1C C 0.2190(19) 0.678(3) 0.6226(14) 0.049(4) Uani 0.307(8) 1 d D U P D 2
H1CA H 0.1825 0.6634 0.6073 0.059 Uiso 0.307(8) 1 calc R U P D 2
H1CB H 0.2318 0.6105 0.6421 0.059 Uiso 0.307(8) 1 calc R U P D 2
ClC1 Cl 0.2159(5) 0.7891(6) 0.6702(3) 0.064(3) Uani 0.307(8) 1 d D U P D 2
ClC2 Cl 0.2636(5) 0.7112(9) 0.5670(4) 0.091(3) Uani 0.307(8) 1 d D U P D 2
C1D C 0.2808(7) 0.3205(12) 0.4312(4) 0.0340(18) Uani 0.717(5) 1 d D U P E 1
H1DA H 0.2736 0.3875 0.4080 0.041 Uiso 0.717(5) 1 calc R U P E 1
H1DB H 0.3145 0.3338 0.4527 0.041 Uiso 0.717(5) 1 calc R U P E 1
ClD1 Cl 0.28991(9) 0.20581(14) 0.38715(9) 0.0299(5) Uani 0.717(5) 1 d D U P E 1
ClD2 Cl 0.22651(11) 0.3005(2) 0.47890(11) 0.0540(8) Uani 0.717(5) 1 d D U P E 1
C1E C 0.279(2) 0.312(3) 0.4398(9) 0.047(3) Uani 0.283(5) 1 d D U P E 2
H1EA H 0.3181 0.3149 0.4337 0.056 Uiso 0.283(5) 1 calc R U P E 2
H1EB H 0.2648 0.3892 0.4425 0.056 Uiso 0.283(5) 1 calc R U P E 2
ClE1 Cl 0.2640(5) 0.2387(8) 0.5019(4) 0.084(3) Uani 0.283(5) 1 d D U P E 2
ClE2 Cl 0.2469(6) 0.2418(9) 0.3830(5) 0.103(4) Uani 0.283(5) 1 d D U P E 2

loop_
_atom_site_aniso_label
_atom_site_aniso_U_11
_atom_site_aniso_U_22
_atom_site_aniso_U_33
_atom_site_aniso_U_23
_atom_site_aniso_U_13
_atom_site_aniso_U_12
Si1 0.0106(4) 0.0197(5) 0.0105(4) 0.0011(3) -0.0005(6) -0.0008(5)
C2 0.0103(19) 0.0124(18) 0.019(2) 0.0056(16) -0.0014(16) -0.0023(15)
Cu1 0.0170(3) 0.0164(3) 0.0155(3) -0.0002(2) -0.0047(2) -0.0012(2)
N1 0.0132(16) 0.0187(18) 0.0146(18) 0.0007(14) 0.0008(14) -0.0015(13)
N3 0.0120(16) 0.0119(16) 0.0130(18) 0.0011(13) 0.0000(14) -0.0003(13)
C4 0.018(2) 0.0143(19) 0.0113(19) 0.0018(15) 0.0016(16) -0.0034(14)
C5 0.0172(19) 0.025(2) 0.013(2) 0.0004(16) -0.0012(17) 0.0017(16)
Cl1 0.0334(6) 0.0233(6) 0.0210(6) -0.0004(5) -0.0102(5) -0.0019(5)
C7 0.0117(19) 0.0161(19) 0.014(2) -0.0013(16) 0.0011(15) 0.0026(16)
C9 0.0123(19) 0.020(2) 0.0132(19) -0.0005(16) 0.0010(15) -0.0017(15)
C10 0.0128(19) 0.030(2) 0.013(2) -0.0011(17) -0.0010(17) -0.0033(17)
Cu2 0.0138(3) 0.0162(3) 0.0150(3) 0.0001(2) 0.0050(2) 0.00009(19)
N6 0.0098(15) 0.0222(17) 0.0138(18) 0.0029(14) 0.0024(14) -0.0064(14)
Cl2 0.0285(6) 0.0239(6) 0.0175(6) -0.0009(5) 0.0092(5) 0.0016(5)
N8 0.0108(15) 0.0140(17) 0.0130(18) 0.0001(13) 0.0020(13) 0.0009(13)
C23 0.0121(19) 0.0125(19) 0.015(2) -0.0015(16) -0.0054(15) 0.0016(14)
C24 0.020(2) 0.015(2) 0.023(2) -0.0009(18) -0.0073(17) -0.0010(15)
C25 0.022(2) 0.012(2) 0.042(3) -0.004(2) -0.008(2) -0.0013(17)
C26 0.022(2) 0.018(2) 0.047(3) -0.010(2) -0.003(2) 0.0068(18)
C27 0.016(2) 0.021(2) 0.029(3) -0.0050(19) 0.0040(19) -0.0017(17)
C28 0.0131(18) 0.013(2) 0.015(2) -0.0044(16) -0.0057(16) 0.0000(15)
C32 0.0119(19) 0.014(2) 0.019(2) 0.0006(17) 0.0001(18) -0.0013(16)
C33 0.017(2) 0.016(2) 0.027(3) -0.003(2) -0.0012(19) -0.0041(17)
C34 0.030(3) 0.029(3) 0.023(3) 0.006(2) -0.007(2) -0.006(2)
C29 0.029(2) 0.017(2) 0.023(2) 0.0035(18) -0.004(2) -0.0069(18)
C30 0.057(4) 0.024(2) 0.027(3) 0.005(2) -0.020(3) -0.013(2)
C31 0.034(3) 0.029(3) 0.037(3) 0.007(2) -0.011(2) -0.018(2)
C11 0.0090(18) 0.026(2) 0.019(2) -0.0017(17) -0.0038(16) -0.0027(15)
C13 0.023(2) 0.022(2) 0.059(4) -0.007(2) -0.018(2) 0.0052(19)
C14 0.016(2) 0.039(3) 0.057(4) -0.015(3) -0.011(2) 0.010(2)
C15 0.010(2) 0.045(3) 0.046(3) -0.005(2) -0.004(2) -0.003(2)
C16 0.017(2) 0.031(2) 0.033(3) 0.002(2) -0.0002(19) -0.0035(18)
C20 0.022(3) 0.039(3) 0.052(5) 0.018(3) 0.002(3) -0.011(3)
C21 0.084(10) 0.085(9) 0.075(7) 0.032(6) 0.023(7) -0.016(7)
C22 0.034(6) 0.033(4) 0.079(8) 0.020(5) -0.009(6) -0.011(3)
C12 0.017(2) 0.020(2) 0.036(3) -0.0036(18) -0.0072(18) 0.0011(16)
C17 0.019(3) 0.019(3) 0.030(4) 0.002(3) -0.011(3) -0.004(2)
C18 0.041(4) 0.025(3) 0.041(4) -0.010(3) 0.004(3) -0.013(3)
C19 0.034(4) 0.026(3) 0.032(3) 0.000(3) 0.002(3) -0.011(3)
C47 0.0101(17) 0.0155(19) 0.012(2) -0.0022(16) 0.0028(15) -0.0024(15)
C48 0.0157(18) 0.015(2) 0.020(2) -0.0014(17) 0.0069(16) 0.0030(15)
C49 0.021(2) 0.013(2) 0.046(3) -0.007(2) 0.007(2) -0.0043(17)
C50 0.015(2) 0.023(2) 0.051(3) -0.014(2) -0.002(2) -0.0030(17)
C51 0.012(2) 0.021(2) 0.034(3) -0.010(2) 0.0012(19) -0.0002(17)
C52 0.0143(19) 0.017(2) 0.017(2) -0.0020(17) 0.0009(17) 0.0006(16)
C56 0.019(2) 0.014(2) 0.014(2) -0.0009(17) -0.0016(18) -0.0013(16)
C57 0.033(3) 0.027(3) 0.019(3) 0.005(2) 0.004(2) 0.003(2)
C58 0.020(2) 0.020(2) 0.023(3) -0.001(2) -0.0040(19) 0.0035(19)
C53 0.023(2) 0.016(2) 0.025(2) 0.0011(18) 0.0055(19) 0.0088(17)
C54 0.024(2) 0.025(2) 0.034(3) 0.005(2) 0.009(2) 0.0098(19)
C55 0.045(3) 0.021(2) 0.026(3) 0.005(2) 0.012(2) 0.009(2)
C35 0.0127(19) 0.024(2) 0.021(2) 0.0005(17) 0.0021(17) -0.0066(16)
C36 0.019(2) 0.023(2) 0.039(3) -0.003(2) 0.011(2) -0.0006(17)
C37 0.025(3) 0.023(3) 0.043(7) -0.004(4) 0.012(4) -0.003(3)
C38 0.019(3) 0.036(3) 0.051(7) 0.001(5) 0.012(4) -0.008(3)
C39 0.016(3) 0.035(3) 0.051(8) 0.004(4) 0.005(4) 0.002(3)
C40 0.015(2) 0.031(2) 0.042(3) 0.007(2) -0.0027(19) -0.0002(17)
C44 0.019(4) 0.027(3) 0.044(6) 0.011(3) 0.005(4) 0.004(3)
C45 0.040(5) 0.034(5) 0.033(5) 0.004(4) 0.005(4) 0.014(4)
C46 0.024(4) 0.028(4) 0.040(6) 0.008(5) -0.001(5) 0.008(4)
C41 0.025(3) 0.023(3) 0.044(5) 0.011(4) 0.021(4) 0.010(3)
C42 0.042(5) 0.030(5) 0.066(6) -0.006(5) 0.019(5) 0.008(4)
C43 0.043(6) 0.057(7) 0.066(7) 0.039(6) 0.020(5) 0.023(5)
C37' 0.026(4) 0.022(4) 0.035(7) -0.004(5) 0.010(4) -0.005(3)
C38' 0.017(4) 0.033(4) 0.038(7) -0.003(5) 0.007(4) -0.007(3)
C39' 0.018(4) 0.032(4) 0.043(8) 0.001(5) 0.000(4) 0.003(3)
C44' 0.026(5) 0.031(4) 0.049(7) 0.014(4) 0.004(5) 0.005(4)
C45' 0.073(10) 0.069(9) 0.062(8) 0.020(7) -0.013(7) 0.017(8)
C46' 0.030(7) 0.035(6) 0.060(10) 0.010(7) 0.005(9) 0.012(5)
C41' 0.027(4) 0.025(4) 0.046(6) 0.005(4) 0.021(4) 0.009(4)
C42' 0.057(8) 0.043(7) 0.080(10) -0.015(7) 0.013(8) 0.009(6)
C43' 0.043(7) 0.042(8) 0.049(7) 0.010(6) 0.016(5) 0.018(6)
C17' 0.023(5) 0.023(5) 0.037(6) -0.001(5) -0.010(5) -0.004(4)
C18' 0.046(12) 0.035(10) 0.050(9) -0.012(8) -0.011(8) -0.009(10)
C19' 0.041(10) 0.040(9) 0.047(9) 0.011(7) -0.004(8) -0.009(8)
C20' 0.025(5) 0.036(5) 0.046(6) 0.010(5) 0.001(5) -0.011(4)
C21' 0.049(12) 0.050(10) 0.044(8) 0.011(7) 0.008(8) -0.023(9)
C22' 0.028(10) 0.034(7) 0.039(10) 0.014(7) 0.009(9) -0.012(7)
C59 0.0145(19) 0.022(2) 0.016(2) 0.0005(18) 0.0051(17) -0.0036(16)
C60 0.021(2) 0.021(2) 0.015(2) -0.0004(17) 0.0020(17) 0.0038(17)
C61 0.031(2) 0.020(2) 0.022(2) -0.0006(18) 0.008(2) -0.0021(18)
C62 0.029(2) 0.029(3) 0.029(3) -0.004(2) 0.010(2) -0.012(2)
C63 0.020(2) 0.036(3) 0.023(3) -0.002(2) 0.0033(19) -0.011(2)
C64 0.015(2) 0.032(3) 0.020(2) 0.005(2) 0.0003(18) -0.0058(18)
C65 0.016(2) 0.023(2) 0.010(2) -0.0031(17) -0.0017(16) -0.0007(16)
C66 0.022(2) 0.033(3) 0.018(2) 0.002(2) 0.0000(19) 0.0046(19)
C67 0.023(2) 0.041(3) 0.030(3) -0.003(2) 0.001(2) 0.011(2)
C68 0.034(3) 0.028(2) 0.028(3) -0.008(2) -0.009(2) 0.009(2)
C69 0.040(3) 0.019(2) 0.024(3) -0.0036(19) -0.005(2) -0.003(2)
C70 0.023(2) 0.021(2) 0.015(2) -0.0031(17) -0.0020(17) 0.0045(17)
C1A 0.046(4) 0.069(5) 0.026(4) 0.006(4) -0.009(3) -0.016(4)
ClA1 0.080(2) 0.0620(17) 0.082(2) 0.0065(15) -0.0205(17) -0.0202(15)
ClA2 0.0478(15) 0.123(3) 0.0514(15) 0.0341(16) -0.0196(11) -0.0196(15)
C1F 0.162(16) 0.179(14) 0.173(17) 0.009(14) -0.003(15) -0.020(13)
ClF1 0.202(14) 0.260(15) 0.238(15) 0.025(14) 0.018(13) -0.040(13)
ClF2 0.189(11) 0.188(10) 0.170(11) -0.001(9) 0.023(10) -0.014(9)
C1B 0.036(4) 0.040(5) 0.077(5) 0.013(4) -0.001(4) -0.004(4)
ClB1 0.072(2) 0.0588(19) 0.069(2) -0.0128(17) 0.0395(18) -0.0016(16)
ClB2 0.095(3) 0.075(2) 0.071(2) 0.0237(18) -0.010(2) -0.051(2)
C1C 0.040(6) 0.044(7) 0.064(7) 0.004(6) 0.004(6) 0.000(6)
ClC1 0.097(7) 0.041(3) 0.055(4) -0.005(3) 0.008(4) -0.012(4)
ClC2 0.118(7) 0.085(6) 0.069(5) -0.009(4) 0.059(5) 0.001(5)
C1D 0.028(4) 0.034(4) 0.041(4) -0.004(3) 0.011(4) -0.014(3)
ClD1 0.0364(11) 0.0181(8) 0.0352(10) 0.0004(7) 0.0012(8) 0.0010(7)
ClD2 0.0492(13) 0.0685(17) 0.0442(13) -0.0034(11) 0.0257(11) -0.0144(12)
C1E 0.037(6) 0.042(6) 0.060(6) -0.004(6) 0.012(6) -0.014(5)
ClE1 0.101(7) 0.078(5) 0.075(5) -0.018(5) 0.045(5) -0.022(5)
ClE2 0.119(8) 0.092(7) 0.098(6) 0.012(5) 0.002(6) -0.051(6)

loop_
_atom_type_symbol
_atom_type_description
_atom_type_scat_dispersion_real
_atom_type_scat_dispersion_imag
_atom_type_scat_source
C C 0.0033 0.0016 'International Tables Vol C Tables 4.2.6.8 and 6.1.1.4'
H H 0.0000 0.0000 'International Tables Vol C Tables 4.2.6.8 and 6.1.1.4'
N N 0.0061 0.0033 'International Tables Vol C Tables 4.2.6.8 and 6.1.1.4'
Si Si 0.0817 0.0704 'International Tables Vol C Tables 4.2.6.8 and 6.1.1.4'
Cl Cl 0.1484 0.1585 'International Tables Vol C Tables 4.2.6.8 and 6.1.1.4'
Cu Cu 0.3201 1.2651 'International Tables Vol C Tables 4.2.6.8 and 6.1.1.4'

loop_
_geom_angle_atom_site_label_1
_geom_angle_atom_site_label_2
_geom_angle_atom_site_label_3
_geom_angle
C59 Si1 C65 110.34(15)
C59 Si1 C9 114.9(2)
C65 Si1 C9 109.0(2)
C59 Si1 C4 108.9(2)
C65 Si1 C4 114.9(2)
C9 Si1 C4 98.63(14)
N3 C2 N1 104.5(4)
N3 C2 Cu1 133.6(4)
N1 C2 Cu1 121.9(3)
C2 Cu1 Cl1 174.84(15)
C2 N1 C5 110.4(4)
C2 N1 C11 126.1(4)
C5 N1 C11 123.5(4)
C2 N3 C4 111.8(4)
C2 N3 C23 122.8(4)
C4 N3 C23 125.5(4)
C5 C4 N3 104.6(4)
C5 C4 Si1 124.7(4)
N3 C4 Si1 130.6(4)
C4 C5 N1 108.8(4)
N6 C7 N8 103.5(4)
N6 C7 Cu2 122.7(3)
N8 C7 Cu2 133.8(3)
C10 C9 N8 104.2(4)
C10 C9 Si1 124.1(4)
N8 C9 Si1 131.3(3)
C9 C10 N6 108.2(4)
C7 Cu2 Cl2 173.46(14)
C7 N6 C10 111.6(4)
C7 N6 C35 125.7(4)
C10 N6 C35 122.5(4)
C7 N8 C9 112.5(4)
C7 N8 C47 123.4(4)
C9 N8 C47 124.1(4)
C28 C23 C24 123.2(4)
C28 C23 N3 118.9(4)
C24 C23 N3 117.9(4)
C25 C24 C23 116.5(4)
C25 C24 C29 121.1(4)
C23 C24 C29 122.4(4)
C26 C25 C24 121.6(4)
C27 C26 C25 120.5(5)
C26 C27 C28 120.4(5)
C23 C28 C27 117.7(4)
C23 C28 C32 122.5(4)
C27 C28 C32 119.6(4)
C28 C32 C33 112.9(4)
C28 C32 C34 110.1(4)
C33 C32 C34 109.7(4)
C24 C29 C31 110.2(4)
C24 C29 C30 113.5(5)
C31 C29 C30 108.0(4)
C12 C11 C16 122.8(4)
C12 C11 N1 117.9(4)
C16 C11 N1 119.3(4)
C14 C13 C12 121.3(5)
C15 C14 C13 121.2(5)
C14 C15 C16 120.5(5)
C15 C16 C11 117.1(5)
C15 C16 C20 120.1(7)
C11 C16 C20 122.7(7)
C15 C16 C20' 123(2)
C11 C16 C20' 119.8(19)
C16 C20 C22 111.7(8)
C16 C20 C21 113.6(10)
C22 C20 C21 111.3(10)
C13 C12 C11 117.1(4)
C13 C12 C17' 122.1(11)
C11 C12 C17' 118.9(10)
C13 C12 C17 121.9(5)
C11 C12 C17 120.6(5)
C19 C17 C18 109.4(6)
C19 C17 C12 111.7(5)
C18 C17 C12 113.5(6)
C48 C47 C52 123.6(4)
C48 C47 N8 118.4(4)
C52 C47 N8 118.1(4)
C49 C48 C47 117.0(4)
C49 C48 C53 120.9(4)
C47 C48 C53 122.1(4)
C50 C49 C48 120.9(5)
C51 C50 C49 120.5(5)
C50 C51 C52 121.4(5)
C51 C52 C47 116.7(4)
C51 C52 C56 120.9(4)
C47 C52 C56 122.4(4)
C52 C56 C57 110.5(4)
C52 C56 C58 112.9(4)
C57 C56 C58 110.4(4)
C48 C53 C55 112.4(4)
C48 C53 C54 109.8(4)
C55 C53 C54 109.3(4)
C36 C35 C40 124.2(4)
C36 C35 N6 117.5(4)
C40 C35 N6 118.3(4)
C35 C36 C37 118.8(7)
C35 C36 C37' 113.9(9)
C35 C36 C41 122.1(7)
C37 C36 C41 119.1(9)
C35 C36 C41' 122.2(9)
C37' C36 C41' 123.8(12)
C38 C37 C36 118.6(11)
C37 C38 C39 120.9(12)
C38 C39 C40 122.5(12)
C39' C40 C35 117.4(10)
C35 C40 C39 114.7(8)
C39' C40 C44' 120.4(12)
C35 C40 C44' 120.0(10)
C35 C40 C44 125.5(7)
C39 C40 C44 118.3(9)
C46 C44 C40 114.0(10)
C46 C44 C45 109.2(9)
C40 C44 C45 109.6(9)
C36 C41 C43 108.1(9)
C36 C41 C42 112.1(10)
C43 C41 C42 109.6(11)
C38' C37' C36 122.6(14)
C39' C38' C37' 119.1(15)
C38' C39' C40 121.1(15)
C46' C44' C45' 113.5(16)
C46' C44' C40 107.5(14)
C45' C44' C40 110.7(15)
C42' C41' C43' 111.4(15)
C42' C41' C36 112.3(13)
C43' C41' C36 114.9(12)
C12 C17' C19' 104.0(16)
C12 C17' C18' 113.7(17)
C19' C17' C18' 110.8(19)
C16 C20' C22' 110(2)
C16 C20' C21' 113(2)
C22' C20' C21' 111(2)
C64 C59 C60 117.3(4)
C64 C59 Si1 120.5(4)
C60 C59 Si1 122.2(4)
C61 C60 C59 121.3(5)
C60 C61 C62 119.8(5)
C63 C62 C61 120.4(5)
C62 C63 C64 120.3(5)
C63 C64 C59 120.9(5)
C70 C65 C66 117.6(5)
C70 C65 Si1 121.6(4)
C66 C65 Si1 120.8(4)
C67 C66 C65 120.6(5)
C68 C67 C66 120.6(5)
C67 C68 C69 120.2(5)
C68 C69 C70 119.2(5)
C69 C70 C65 121.8(5)
ClA1 C1A ClA2 111.9(5)
ClF1 C1F ClF2 107.2(18)
ClB2 C1B ClB1 112.6(7)
ClC1 C1C ClC2 110.2(14)
ClD1 C1D ClD2 112.0(6)
ClE1 C1E ClE2 108.3(15)

loop_
_geom_bond_atom_site_label_1
_geom_bond_atom_site_label_2
_geom_bond_distance
Si1 C59 1.858(5)
Si1 C65 1.868(5)
Si1 C9 1.877(5)
Si1 C4 1.888(5)
C2 N3 1.350(6)
C2 N1 1.362(6)
C2 Cu1 1.898(5)
Cu1 Cl1 2.1116(15)
N1 C5 1.367(7)
N1 C11 1.433(6)
N3 C4 1.399(6)
N3 C23 1.440(6)
C4 C5 1.350(7)
C7 N6 1.349(6)
C7 N8 1.363(6)
C7 Cu2 1.875(5)
C9 C10 1.355(7)
C9 N8 1.405(6)
C10 N6 1.383(7)
Cu2 Cl2 2.1152(14)
N6 C35 1.454(6)
N8 C47 1.454(6)
C23 C28 1.391(6)
C23 C24 1.416(6)
C24 C25 1.395(7)
C24 C29 1.513(6)
C25 C26 1.386(7)
C26 C27 1.385(6)
C27 C28 1.406(6)
C28 C32 1.518(6)
C32 C33 1.526(6)
C32 C34 1.531(7)
C29 C31 1.528(7)
C29 C30 1.531(7)
C11 C12 1.395(7)
C11 C16 1.407(6)
C13 C14 1.374(7)
C13 C12 1.383(6)
C14 C15 1.366(8)
C15 C16 1.395(7)
C16 C20 1.514(10)
C16 C20' 1.52(2)
C20 C22 1.532(12)
C20 C21 1.539(12)
C12 C17' 1.504(17)
C12 C17 1.552(8)
C17 C19 1.520(9)
C17 C18 1.534(9)
C47 C48 1.395(6)
C47 C52 1.401(6)
C48 C49 1.390(7)
C48 C53 1.519(6)
C49 C50 1.382(7)
C50 C51 1.376(7)
C51 C52 1.386(6)
C52 C56 1.522(6)
C56 C57 1.525(7)
C56 C58 1.538(6)
C53 C55 1.539(6)
C53 C54 1.540(6)
C35 C36 1.384(6)
C35 C40 1.384(6)
C36 C37 1.405(11)
C36 C37' 1.412(14)
C36 C41 1.517(11)
C36 C41' 1.533(14)
C37 C38 1.376(13)
C38 C39 1.377(13)
C39 C40 1.414(12)
C40 C39' 1.378(15)
C40 C44' 1.534(15)
C40 C44 1.546(11)
C44 C46 1.521(13)
C44 C45 1.548(13)
C41 C43 1.520(13)
C41 C42 1.533(13)
C37' C38' 1.375(15)
C38' C39' 1.362(16)
C44' C46' 1.519(16)
C44' C45' 1.519(17)
C41' C42' 1.527(17)
C41' C43' 1.530(16)
C17' C19' 1.521(18)
C17' C18' 1.532(18)
C20' C22' 1.52(2)
C20' C21' 1.53(2)
C59 C64 1.402(7)
C59 C60 1.412(7)
C60 C61 1.378(7)
C61 C62 1.390(8)
C62 C63 1.367(8)
C63 C64 1.393(7)
C65 C70 1.393(7)
C65 C66 1.406(7)
C66 C67 1.386(8)
C67 C68 1.375(9)
C68 C69 1.388(8)
C69 C70 1.389(7)
C1A ClA1 1.758(9)
C1A ClA2 1.784(8)
C1F ClF1 1.79(2)
C1F ClF2 1.80(2)
C1B ClB2 1.746(14)
C1B ClB1 1.762(12)
C1C ClC1 1.75(2)
C1C ClC2 1.77(2)
C1D ClD1 1.744(13)
C1D ClD2 1.775(12)
C1E ClE1 1.76(2)
C1E ClE2 1.77(2)

loop_
_geom_torsion_atom_site_label_1
_geom_torsion_atom_site_label_2
_geom_torsion_atom_site_label_3
_geom_torsion_atom_site_label_4
_geom_torsion
N3 C2 N1 C5 0.8(5)
Cu1 C2 N1 C5 -179.6(3)
N3 C2 N1 C11 179.2(4)
Cu1 C2 N1 C11 -1.3(6)
N1 C2 N3 C4 -0.3(5)
Cu1 C2 N3 C4 -179.8(3)
N1 C2 N3 C23 -179.5(4)
Cu1 C2 N3 C23 1.1(7)
C2 N3 C4 C5 -0.3(5)
C23 N3 C4 C5 178.8(4)
C2 N3 C4 Si1 176.7(3)
C23 N3 C4 Si1 -4.2(6)
C59 Si1 C4 C5 86.2(5)
C65 Si1 C4 C5 -149.5(4)
C9 Si1 C4 C5 -33.9(5)
C59 Si1 C4 N3 -90.3(4)
C65 Si1 C4 N3 34.0(5)
C9 Si1 C4 N3 149.7(4)
N3 C4 C5 N1 0.8(5)
Si1 C4 C5 N1 -176.4(3)
C2 N1 C5 C4 -1.0(5)
C11 N1 C5 C4 -179.4(4)
C59 Si1 C9 C10 -150.5(4)
C65 Si1 C9 C10 85.1(5)
C4 Si1 C9 C10 -35.0(5)
C59 Si1 C9 N8 37.8(5)
C65 Si1 C9 N8 -86.5(5)
C4 Si1 C9 N8 153.3(4)
N8 C9 C10 N6 -1.5(5)
Si1 C9 C10 N6 -175.1(3)
N8 C7 N6 C10 -1.6(5)
Cu2 C7 N6 C10 178.6(3)
N8 C7 N6 C35 -176.9(4)
Cu2 C7 N6 C35 3.3(7)
C9 C10 N6 C7 2.1(6)
C9 C10 N6 C35 177.6(4)
N6 C7 N8 C9 0.6(5)
Cu2 C7 N8 C9 -179.7(4)
N6 C7 N8 C47 -177.4(4)
Cu2 C7 N8 C47 2.3(7)
C10 C9 N8 C7 0.6(5)
Si1 C9 N8 C7 173.5(4)
C10 C9 N8 C47 178.6(4)
Si1 C9 N8 C47 -8.5(7)
C2 N3 C23 C28 -90.7(5)
C4 N3 C23 C28 90.2(6)
C2 N3 C23 C24 89.1(6)
C4 N3 C23 C24 -89.9(6)
C28 C23 C24 C25 2.5(7)
N3 C23 C24 C25 -177.4(5)
C28 C23 C24 C29 179.8(5)
N3 C23 C24 C29 -0.1(7)
C23 C24 C25 C26 -0.4(8)
C29 C24 C25 C26 -177.8(5)
C24 C25 C26 C27 -1.4(9)
C25 C26 C27 C28 1.2(9)
C24 C23 C28 C27 -2.6(7)
N3 C23 C28 C27 177.3(4)
C24 C23 C28 C32 -177.7(4)
N3 C23 C28 C32 2.2(7)
C26 C27 C28 C23 0.7(8)
C26 C27 C28 C32 175.9(5)
C23 C28 C32 C33 -136.1(5)
C27 C28 C32 C33 48.9(6)
C23 C28 C32 C34 100.9(5)
C27 C28 C32 C34 -74.1(6)
C25 C24 C29 C31 87.0(6)
C23 C24 C29 C31 -90.2(6)
C25 C24 C29 C30 -34.3(7)
C23 C24 C29 C30 148.5(5)
C2 N1 C11 C12 97.9(6)
C5 N1 C11 C12 -83.9(6)
C2 N1 C11 C16 -84.7(6)
C5 N1 C11 C16 93.4(6)
C12 C13 C14 C15 2.8(10)
C13 C14 C15 C16 -2.7(10)
C14 C15 C16 C11 1.3(9)
C14 C15 C16 C20 178.4(8)
C14 C15 C16 C20' -172.9(17)
C12 C11 C16 C15 0.1(8)
N1 C11 C16 C15 -177.1(5)
C12 C11 C16 C20 -176.9(7)
N1 C11 C16 C20 5.9(10)
C12 C11 C16 C20' 174.5(17)
N1 C11 C16 C20' -2.7(17)
C15 C16 C20 C22 -65.6(13)
C11 C16 C20 C22 111.4(10)
C20' C16 C20 C22 -178(19)
C15 C16 C20 C21 61.3(13)
C11 C16 C20 C21 -121.7(11)
C20' C16 C20 C21 -51(18)
C14 C13 C12 C11 -1.3(9)
C14 C13 C12 C17' 162.6(11)
C14 C13 C12 C17 -174.2(6)
C16 C11 C12 C13 -0.1(8)
N1 C11 C12 C13 177.1(5)
C16 C11 C12 C17' -164.5(11)
N1 C11 C12 C17' 12.7(12)
C16 C11 C12 C17 172.9(6)
N1 C11 C12 C17 -9.9(8)
C13 C12 C17 C19 84.0(8)
C11 C12 C17 C19 -88.6(7)
C17' C12 C17 C19 -179(4)
C13 C12 C17 C18 -40.2(9)
C11 C12 C17 C18 147.1(6)
C17' C12 C17 C18 57(3)
C7 N8 C47 C48 90.8(6)
C9 N8 C47 C48 -87.0(6)
C7 N8 C47 C52 -88.8(5)
C9 N8 C47 C52 93.4(5)
C52 C47 C48 C49 1.4(7)
N8 C47 C48 C49 -178.2(5)
C52 C47 C48 C53 179.4(5)
N8 C47 C48 C53 -0.2(7)
C47 C48 C49 C50 -0.1(8)
C53 C48 C49 C50 -178.2(5)
C48 C49 C50 C51 -1.4(9)
C49 C50 C51 C52 1.8(9)
C50 C51 C52 C47 -0.6(8)
C50 C51 C52 C56 176.8(5)
C48 C47 C52 C51 -1.0(7)
N8 C47 C52 C51 178.6(4)
C48 C47 C52 C56 -178.4(5)
N8 C47 C52 C56 1.2(7)
C51 C52 C56 C57 -77.9(6)
C47 C52 C56 C57 99.4(6)
C51 C52 C56 C58 46.3(6)
C47 C52 C56 C58 -136.5(5)
C49 C48 C53 C55 -33.7(7)
C47 C48 C53 C55 148.3(5)
C49 C48 C53 C54 88.2(6)
C47 C48 C53 C54 -89.8(6)
C7 N6 C35 C36 96.5(6)
C10 N6 C35 C36 -78.3(6)
C7 N6 C35 C40 -85.1(7)
C10 N6 C35 C40 100.1(6)
C40 C35 C36 C37 6.5(11)
N6 C35 C36 C37 -175.1(8)
C40 C35 C36 C37' -11.9(12)
N6 C35 C36 C37' 166.4(10)
C40 C35 C36 C41 -175.5(8)
N6 C35 C36 C41 2.9(9)
C40 C35 C36 C41' 168.4(9)
N6 C35 C36 C41' -13.3(11)
C35 C36 C37 C38 -5.9(15)
C37' C36 C37 C38 72(5)
C41 C36 C37 C38 176.0(11)
C41' C36 C37 C38 -168.8(12)
C36 C37 C38 C39 4(2)
C37 C38 C39 C40 -3(2)
C36 C35 C40 C39' 11.5(14)
N6 C35 C40 C39' -166.9(12)
C36 C35 C40 C39 -5.0(12)
N6 C35 C40 C39 176.7(9)
C36 C35 C40 C44' 174.6(10)
N6 C35 C40 C44' -3.8(12)
C36 C35 C40 C44 -170.9(8)
N6 C35 C40 C44 10.7(10)
C38 C39 C40 C39' -101(6)
C38 C39 C40 C35 3.2(18)
C38 C39 C40 C44' -176.3(14)
C38 C39 C40 C44 170.3(12)
C39' C40 C44 C46 -76.9(17)
C35 C40 C44 C46 105.5(11)
C39 C40 C44 C46 -59.9(15)
C44' C40 C44 C46 175(7)
C39' C40 C44 C45 45.9(16)
C35 C40 C44 C45 -131.7(9)
C39 C40 C44 C45 62.8(14)
C44' C40 C44 C45 -62(6)
C35 C36 C41 C43 -135.4(10)
C37 C36 C41 C43 42.6(15)
C37' C36 C41 C43 62.3(15)
C41' C36 C41 C43 -40(5)
C35 C36 C41 C42 103.7(12)
C37 C36 C41 C42 -78.3(13)
C37' C36 C41 C42 -58.6(15)
C41' C36 C41 C42 -161(7)
C35 C36 C37' C38' 11.0(19)
C37 C36 C37' C38' -99(5)
C41 C36 C37' C38' 174.6(13)
C41' C36 C37' C38' -169.3(14)
C36 C37' C38' C39' -10(3)
C37' C38' C39' C40 9(3)
C35 C40 C39' C38' -9(2)
C39 C40 C39' C38' 74(6)
C44' C40 C39' C38' -172.5(16)
C44 C40 C39' C38' 172.7(15)
C39' C40 C44' C46' -77(2)
C35 C40 C44' C46' 120.6(15)
C39 C40 C44' C46' -60(2)
C44 C40 C44' C46' 2(5)
C39' C40 C44' C45' 48(2)
C35 C40 C44' C45' -115.0(16)
C39 C40 C44' C45' 65(2)
C44 C40 C44' C45' 127(7)
C35 C36 C41' C42' 139.4(13)
C37 C36 C41' C42' -58.3(18)
C37' C36 C41' C42' -40(2)
C41 C36 C41' C42' 46(5)
C35 C36 C41' C43' -91.9(17)
C37 C36 C41' C43' 70.4(18)
C37' C36 C41' C43' 88.4(18)
C41 C36 C41' C43' 174(7)
C13 C12 C17' C19' 49(2)
C11 C12 C17' C19' -147.3(15)
C17 C12 C17' C19' -47(3)
C13 C12 C17' C18' -71(2)
C11 C12 C17' C18' 92(2)
C17 C12 C17' C18' -167(5)
C15 C16 C20' C22' -57(3)
C11 C16 C20' C22' 129(2)
C20 C16 C20' C22' 15(16)
C15 C16 C20' C21' 68(3)
C11 C16 C20' C21' -106(3)
C20 C16 C20' C21' 140(20)
C65 Si1 C59 C64 35.5(5)
C9 Si1 C59 C64 -88.2(4)
C4 Si1 C59 C64 162.4(4)
C65 Si1 C59 C60 -143.4(3)
C9 Si1 C59 C60 93.0(5)
C4 Si1 C59 C60 -16.5(5)
C64 C59 C60 C61 -0.5(7)
Si1 C59 C60 C61 178.4(4)
C59 C60 C61 C62 0.9(8)
C60 C61 C62 C63 -0.4(8)
C61 C62 C63 C64 -0.5(9)
C62 C63 C64 C59 0.9(8)
C60 C59 C64 C63 -0.4(8)
Si1 C59 C64 C63 -179.3(4)
C59 Si1 C65 C70 -144.6(3)
C9 Si1 C65 C70 -17.6(5)
C4 Si1 C65 C70 91.9(4)
C59 Si1 C65 C66 34.1(5)
C9 Si1 C65 C66 161.1(4)
C4 Si1 C65 C66 -89.4(4)
C70 C65 C66 C67 -0.5(8)
Si1 C65 C66 C67 -179.2(4)
C65 C66 C67 C68 1.7(9)
C66 C67 C68 C69 -1.6(9)
C67 C68 C69 C70 0.5(8)
C68 C69 C70 C65 0.7(8)
C66 C65 C70 C69 -0.7(7)
Si1 C65 C70 C69 178.0(4)
